data_4309004
loop_
_publ_author_name
'Taisei Kurata'
'Akira Uehara'
'Yoshihito Hayashi'
'Kiyoshi Isobe'

_publ_contact_author_address
;
Department of Chemistry, Faculty of Science, Kanazawa University
Kakuma, Kanazawa, 920-1192, JAPAN
;
_publ_contact_author_email hayashi@cacheibm.s.kanazawa-u.ac.jp
_publ_contact_author_fax ' +81-76-264-5742 '
_publ_contact_author_name 'Yoshihito HAYASHI'
_publ_contact_author_phone ' +81-76-264-5695 '
_publ_section_title
;
Cyclic Polyvanadates Incorporating Template Transition Metal Cationic
Species: Synthesis and Structures of Hexavanadate [PdV6O18]4-,
Octavanadate [Cu2V8O24]4-, and Decavanadate [Ni4V10O30(OH)2(H2O)6]4-
;
_journal_name_full 'Inorganic Chemistry'
_journal_page_first 2524
_journal_page_last 2530
_journal_paper_doi 10.1021/ic048751f
_journal_volume 44
_journal_year 2005
_chemical_formula_moiety '(C24 H20 P1 1+)4, (H14 Ni4 O38 V10 4+), (C2 H3 N1)2, (H2 O1)2'
_chemical_formula_sum 'C100 H104 N2 Ni4 O40 P4 V10'
_chemical_formula_weight 2841.89
_chemical_melting_point ?
_space_group_IT_number 2
_symmetry_cell_setting triclinic
_symmetry_Int_Tables_number 2
_symmetry_space_group_name_Hall '-P 1'
_symmetry_space_group_name_H-M 'P -1'
_audit_creation_date 'Thu Aug 19 19:51:27 2004'
_audit_creation_method 'by teXsan'
_cell_angle_alpha 112.438(3)
_cell_angle_beta 94.735(3)
_cell_angle_gamma 104.749(3)
_cell_formula_units_Z 1
_cell_length_a 12.333(2)
_cell_length_b 16.208(4)
_cell_length_c 16.516(3)
_cell_measurement_reflns_used 11483
_cell_measurement_temperature 123.2
_cell_measurement_theta_max 27.5
_cell_measurement_theta_min 3.3
_cell_volume 2890.7(10)
_computing_cell_refinement CRYSTALCLEAR
_computing_data_collection CRYSTALCLEAR
_computing_data_reduction 'teXsan Ver. 1.11'
_computing_molecular_graphics 'teXsan Ver. 1.11'
_computing_publication_material 'teXsan Ver. 1.11'
_computing_structure_refinement SHELXL93
_computing_structure_solution SHELXS86
_diffrn_detector_area_resol_mean 14.62
_diffrn_measurement_device_type 'Rigaku/MSC Mercury CCD'
_diffrn_measurement_method \w
_diffrn_radiation_type 'Mo K\a'
_diffrn_radiation_wavelength 0.7107
_diffrn_reflns_av_R_equivalents 0.000
_diffrn_reflns_limit_h_max 15
_diffrn_reflns_limit_h_min 0
_diffrn_reflns_limit_k_max 20
_diffrn_reflns_limit_k_min -21
_diffrn_reflns_limit_l_max 21
_diffrn_reflns_limit_l_min -21
_diffrn_reflns_number 340
_diffrn_reflns_theta_max 27.48
_diffrn_reflns_theta_min 3.31
_exptl_absorpt_coefficient_mu 1.537
_exptl_absorpt_correction_T_max 1.0000
_exptl_absorpt_correction_T_min 0.6796
_exptl_absorpt_correction_type multi-scan
_exptl_absorpt_process_details
;
Higashi, T. (1995). ABSCOR - Program for Absorption Correction, Rigaku
Corporation, Tokyo, Japan.
;
_exptl_crystal_colour yellow
_exptl_crystal_density_diffrn 1.619
_exptl_crystal_density_meas ?
_exptl_crystal_density_method .
_exptl_crystal_description Prism
_exptl_crystal_size_max 0.280
_exptl_crystal_size_mid 0.100
_exptl_crystal_size_min 0.050
_refine_diff_density_max 0.86
_refine_diff_density_min -0.59
_refine_ls_extinction_coef 0.0000
_refine_ls_extinction_method SHELXL
_refine_ls_goodness_of_fit_ref 1.092
_refine_ls_hydrogen_treatment constr
_refine_ls_number_parameters 721
_refine_ls_number_reflns 10394
_refine_ls_R_factor_gt 0.0434
_refine_ls_shift/su_max 0.0800
_refine_ls_structure_factor_coef Fsqd
_refine_ls_weighting_details 'w = 1/[\s^2^(Fo^2^) + (0.0458P)^2^+0.4778P] where P=(Fo^2^+2Fc^2^)/3'
_refine_ls_weighting_scheme calc
_refine_ls_wR_factor_ref 0.1038
_reflns_number_gt 10394
_reflns_number_total 12795
_reflns_threshold_expression >2.0sigma(I)
_cod_data_source_file ic048751fsi20040922_034703_1.cif
_cod_data_source_block '_kura13'
_cod_depositor_comments
;
The following automatic conversions were performed:
_chemical_melting_point value 'not measured' changed to '?' - value
is undefined or not given.
Automatic conversion script
Id: cif_fix_values 1391 2010-09-07 12:51:13Z saulius 

The following automatic conversions were performed:
'_exptl_absorpt_correction_type' value 'Multi-scan' changed to
'multi-scan' according to
'/home/saulius/struct/CIF-dictionaries/cif_core.dic' dictionary named
'cif_core.dic' version 2.4.1 from 2010-06-29.

Automatic conversion script
Id: cif_fix_enum 1527 2010-12-29 10:47:43Z saulius 
;
_cod_original_cell_volume 2890(1)
_cod_original_sg_symbol_H-M 'P -1 '
_cod_database_code 4309004

loop_
_symmetry_equiv_pos_as_xyz
x,y,z
-x,-y,-z

loop_
_atom_site_label
_atom_site_type_symbol
_atom_site_fract_x
_atom_site_fract_y
_atom_site_fract_z
_atom_site_U_iso_or_equiv
_atom_site_adp_type
_atom_site_occupancy
_atom_site_calc_flag
_atom_site_refinement_flags
_atom_site_disorder_assembly
_atom_site_disorder_group
Ni(1) Ni -0.03168(3) -0.07550(3) -0.09543(2) 0.01025(9) Uani 1.00 d . . .
Ni(2) Ni 0.12829(3) 0.12021(3) -0.05223(2) 0.01123(9) Uani 1.00 d . . .
V(1) V -0.19895(4) -0.19354(4) -0.29028(3) 0.0126(1) Uani 1.00 d . . .
V(2) V 0.02685(4) -0.23873(4) -0.25823(3) 0.0119(1) Uani 1.00 d . . .
V(3) V 0.02270(4) -0.26111(3) -0.07377(3) 0.0106(1) Uani 1.00 d . . .
V(4) V 0.27439(4) -0.11548(3) 0.06901(3) 0.0117(1) Uani 1.00 d . . .
V(5) V 0.11569(4) -0.03111(4) 0.21837(3) 0.0117(1) Uani 1.00 d . . .
P(1) P -0.38165(7) 0.41533(6) 0.22557(5) 0.0158(2) Uani 1.00 d . . .
P(2) P -0.22472(8) 0.19955(6) -0.39305(5) 0.0195(2) Uani 1.00 d . . .
O(1) O -0.1673(2) -0.0848(2) -0.3051(1) 0.0170(4) Uani 1.00 d . . .
O(2) O -0.3273(2) -0.2575(2) -0.3444(1) 0.0191(5) Uani 1.00 d . . .
O(3) O -0.1889(2) -0.1654(1) -0.1798(1) 0.0145(4) Uani 1.00 d . . .
O(4) O -0.1046(2) -0.2631(2) -0.3308(1) 0.0168(4) Uani 1.00 d . . .
O(5) O 0.0685(2) -0.1243(2) -0.1865(1) 0.0143(4) Uani 1.00 d . . .
O(6) O 0.1197(2) -0.2606(2) -0.3201(1) 0.0181(5) Uani 1.00 d . . .
O(7) O 0.0155(2) -0.3082(2) -0.1922(1) 0.0162(4) Uani 1.00 d . . .
O(8) O -0.0359(2) -0.1729(1) -0.0430(1) 0.0125(4) Uani 1.00 d . . .
O(9) O -0.0503(2) -0.3401(2) -0.0439(1) 0.0155(4) Uani 1.00 d . . .
O(10) O 0.1666(2) -0.2201(2) -0.0142(1) 0.0173(4) Uani 1.00 d . . .
O(11) O 0.3007(2) -0.0321(2) 0.0333(1) 0.0179(5) Uani 1.00 d . . .
O(12) O 0.3928(2) -0.1414(2) 0.0838(1) 0.0170(4) Uani 1.00 d . . .
O(13) O 0.2267(2) -0.0756(2) 0.1738(1) 0.0177(5) Uani 1.00 d . . .
O(14) O 0.0241(2) -0.0315(1) 0.1359(1) 0.0130(4) Uani 1.00 d . . .
O(15) O 0.0429(2) -0.1038(2) 0.2549(1) 0.0184(5) Uani 1.00 d . . .
O(16) O 0.1091(2) 0.0214(1) -0.0057(1) 0.0108(4) Uani 1.00 d . . .
O(17) O 0.2121(2) 0.0525(2) -0.1496(1) 0.0168(4) Uani 1.00 d . . .
O(18) O 0.2759(2) 0.2064(2) 0.0422(1) 0.0164(4) Uani 1.00 d . . .
O(19) O 0.1297(2) 0.2217(2) -0.1007(1) 0.0181(5) Uani 1.00 d . . .
O(20) O 0.4074(2) 0.0959(2) -0.0298(1) 0.0184(5) Uani 1.00 d . . .
N(1) N 0.3928(6) 0.2714(5) -0.2946(5) 0.107(2) Uani 1.00 d . . .
C(1) C -0.5119(3) 0.4416(2) 0.2488(2) 0.0212(7) Uani 1.00 d . . .
C(2) C -0.5939(3) 0.4304(3) 0.1794(2) 0.0280(8) Uani 1.00 d . . .
C(3) C -0.7028(4) 0.4344(3) 0.1951(3) 0.041(1) Uani 1.00 d . . .
C(4) C -0.7279(3) 0.4494(3) 0.2792(3) 0.040(1) Uani 1.00 d . . .
C(5) C -0.6460(3) 0.4613(3) 0.3481(3) 0.0338(9) Uani 1.00 d . . .
C(6) C -0.5386(3) 0.4573(3) 0.3337(2) 0.0253(7) Uani 1.00 d . . .
C(7) C -0.3424(3) 0.4373(2) 0.1317(2) 0.0219(7) Uani 1.00 d . . .
C(8) C -0.3021(4) 0.5298(3) 0.1424(3) 0.0354(9) Uani 1.00 d . . .
C(9) C -0.2694(5) 0.5489(3) 0.0714(3) 0.051(1) Uani 1.00 d . . .
C(10) C -0.2747(5) 0.4761(4) -0.0090(3) 0.049(1) Uani 1.00 d . . .
C(11) C -0.3142(4) 0.3853(3) -0.0200(3) 0.042(1) Uani 1.00 d . . .
C(12) C -0.3497(4) 0.3642(3) 0.0504(2) 0.0306(8) Uani 1.00 d . . .
C(13) C -0.2674(3) 0.4886(2) 0.3218(2) 0.0187(7) Uani 1.00 d . . .
C(14) C -0.2693(3) 0.5786(3) 0.3780(2) 0.0298(8) Uani 1.00 d . . .
C(15) C -0.1816(4) 0.6342(3) 0.4517(3) 0.0352(9) Uani 1.00 d . . .
C(16) C -0.0912(3) 0.6029(3) 0.4689(2) 0.0309(9) Uani 1.00 d . . .
C(17) C -0.0873(3) 0.5169(3) 0.4116(2) 0.0290(8) Uani 1.00 d . . .
C(18) C -0.1765(3) 0.4581(2) 0.3380(2) 0.0224(7) Uani 1.00 d . . .
C(19) C -0.4061(3) 0.2937(2) 0.2012(2) 0.0141(6) Uani 1.00 d . . .
C(20) C -0.5080(3) 0.2429(2) 0.2145(2) 0.0170(6) Uani 1.00 d . . .
C(21) C -0.5258(3) 0.1510(2) 0.2006(2) 0.0194(7) Uani 1.00 d . . .
C(22) C -0.4428(3) 0.1082(2) 0.1737(2) 0.0186(6) Uani 1.00 d . . .
C(23) C -0.3424(3) 0.1572(2) 0.1592(2) 0.0181(6) Uani 1.00 d . . .
C(24) C -0.3238(3) 0.2495(2) 0.1722(2) 0.0176(6) Uani 1.00 d . . .
C(25) C -0.3024(3) 0.2429(2) -0.4565(2) 0.0195(7) Uani 1.00 d . . .
C(26) C -0.4006(3) 0.2633(3) -0.4326(2) 0.0310(9) Uani 1.00 d . . .
C(27) C -0.4604(3) 0.2981(3) -0.4796(3) 0.0328(9) Uani 1.00 d . . .
C(28) C -0.4225(3) 0.3122(3) -0.5512(2) 0.0252(7) Uani 1.00 d . . .
C(29) C -0.3235(3) 0.2941(3) -0.5737(2) 0.0286(8) Uani 1.00 d . . .
C(30) C -0.2618(3) 0.2600(3) -0.5264(2) 0.0270(8) Uani 1.00 d . . .
C(31) C -0.3195(4) 0.1059(3) -0.3763(2) 0.0292(8) Uani 1.00 d . . .
C(32) C -0.3962(4) 0.1239(3) -0.3207(3) 0.044(1) Uani 1.00 d . . .
C(33) C -0.4723(5) 0.0485(4) -0.3123(3) 0.057(1) Uani 1.00 d . . .
C(34) C -0.4693(5) -0.0407(3) -0.3551(3) 0.051(1) Uani 1.00 d . . .
C(35) C -0.3877(5) -0.0565(3) -0.4052(4) 0.057(1) Uani 1.00 d . . .
C(36) C -0.3129(4) 0.0162(3) -0.4167(3) 0.041(1) Uani 1.00 d . . .
C(37) C -0.1536(3) 0.2953(2) -0.2879(2) 0.0193(7) Uani 1.00 d . . .
C(38) C -0.1386(3) 0.2815(3) -0.2096(2) 0.0251(8) Uani 1.00 d . . .
C(39) C -0.0757(4) 0.3578(3) -0.1304(2) 0.0352(9) Uani 1.00 d . . .
C(40) C -0.0282(4) 0.4445(3) -0.1303(2) 0.038(1) Uani 1.00 d . . .
C(41) C -0.0424(4) 0.4581(3) -0.2080(3) 0.0330(9) Uani 1.00 d . . .
C(42) C -0.1055(3) 0.3831(3) -0.2869(2) 0.0264(8) Uani 1.00 d . . .
C(43) C -0.1198(4) 0.1576(3) -0.4515(2) 0.0293(8) Uani 1.00 d . . .
C(44) C -0.0095(4) 0.1805(3) -0.4057(3) 0.0350(9) Uani 1.00 d . . .
C(45) C 0.0707(5) 0.1442(4) -0.4500(4) 0.053(1) Uani 1.00 d . . .
C(46) C 0.0374(6) 0.0848(4) -0.5403(4) 0.066(2) Uani 1.00 d . . .
C(47) C -0.0692(6) 0.0622(4) -0.5868(3) 0.066(2) Uani 1.00 d . . .
C(48) C -0.1502(5) 0.0972(4) -0.5433(3) 0.054(1) Uani 1.00 d . . .
C(50) C 0.3964(5) 0.2584(4) -0.2311(5) 0.065(2) Uani 1.00 d . . .
C(51) C 0.4012(5) 0.2439(5) -0.1494(5) 0.074(2) Uani 1.00 d . . .
H(1) H -0.5761 0.4202 0.1214 0.0344 Uiso 1.00 calc . . .
H(2) H -0.7601 0.4276 0.1483 0.0493 Uiso 1.00 calc . . .
H(3) H -0.8031 0.4507 0.2886 0.0468 Uiso 1.00 calc . . .
H(4) H -0.6641 0.4719 0.4058 0.0405 Uiso 1.00 calc . . .
H(5) H -0.4810 0.4658 0.3817 0.0308 Uiso 1.00 calc . . .
H(6) H -0.2973 0.5804 0.1986 0.0420 Uiso 1.00 calc . . .
H(7) H -0.2430 0.6126 0.0787 0.0609 Uiso 1.00 calc . . .
H(8) H -0.2509 0.4898 -0.0575 0.0589 Uiso 1.00 calc . . .
H(9) H -0.3178 0.3351 -0.0760 0.0502 Uiso 1.00 calc . . .
H(10) H -0.3778 0.3008 0.0431 0.0373 Uiso 1.00 calc . . .
H(11) H -0.3305 0.6007 0.3655 0.0358 Uiso 1.00 calc . . .
H(12) H -0.1827 0.6956 0.4909 0.0412 Uiso 1.00 calc . . .
H(13) H -0.0317 0.6415 0.5210 0.0374 Uiso 1.00 calc . . .
H(14) H -0.0224 0.4968 0.4222 0.0348 Uiso 1.00 calc . . .
H(15) H -0.1745 0.3969 0.2988 0.0276 Uiso 1.00 calc . . .
H(16) H -0.5652 0.2725 0.2331 0.0203 Uiso 1.00 calc . . .
H(17) H -0.5956 0.1164 0.2096 0.0231 Uiso 1.00 calc . . .
H(18) H -0.4553 0.0444 0.1649 0.0224 Uiso 1.00 calc . . .
H(19) H -0.2858 0.1271 0.1399 0.0216 Uiso 1.00 calc . . .
H(20) H -0.2549 0.2835 0.1616 0.0208 Uiso 1.00 calc . . .
H(21) H -0.4278 0.2528 -0.3836 0.0373 Uiso 1.00 calc . . .
H(22) H -0.5281 0.3126 -0.4622 0.0391 Uiso 1.00 calc . . .
H(23) H -0.4654 0.3342 -0.5851 0.0304 Uiso 1.00 calc . . .
H(24) H -0.2968 0.3046 -0.6230 0.0344 Uiso 1.00 calc . . .
H(25) H -0.1917 0.2490 -0.5415 0.0329 Uiso 1.00 calc . . .
H(26) H -0.3955 0.1872 -0.2876 0.0511 Uiso 1.00 calc . . .
H(27) H -0.5270 0.0606 -0.2747 0.0678 Uiso 1.00 calc . . .
H(28) H -0.5236 -0.0920 -0.3507 0.0623 Uiso 1.00 calc . . .
H(29) H -0.3821 -0.1192 -0.4333 0.0660 Uiso 1.00 calc . . .
H(30) H -0.2563 0.0045 -0.4527 0.0511 Uiso 1.00 calc . . .
H(31) H -0.1708 0.2204 -0.2107 0.0306 Uiso 1.00 calc . . .
H(32) H -0.0655 0.3501 -0.0759 0.0418 Uiso 1.00 calc . . .
H(33) H 0.0158 0.4964 -0.0756 0.0458 Uiso 1.00 calc . . .
H(34) H -0.0086 0.5188 -0.2073 0.0401 Uiso 1.00 calc . . .
H(35) H -0.1161 0.3919 -0.3408 0.0315 Uiso 1.00 calc . . .
H(36) H 0.0117 0.2220 -0.3429 0.0421 Uiso 1.00 calc . . .
H(37) H 0.1479 0.1602 -0.4187 0.0665 Uiso 1.00 calc . . .
H(38) H 0.0920 0.0586 -0.5710 0.0773 Uiso 1.00 calc . . .
H(39) H -0.0887 0.0226 -0.6494 0.0770 Uiso 1.00 calc . . .
H(40) H -0.2269 0.0801 -0.5757 0.0652 Uiso 1.00 calc . . .
H(41) H 0.3754 0.2879 -0.1056 0.0842 Uiso 1.00 calc . . .
H(42) H 0.3545 0.1816 -0.1614 0.0842 Uiso 1.00 calc . . .
H(43) H 0.4784 0.2503 -0.1261 0.0842 Uiso 1.00 calc . . .
H(44) H 0.2630 0.1983 0.0863 0.0101 Uiso 1.00 calc . . .
H(45) H 0.3430 0.1875 0.0318 0.0101 Uiso 1.00 calc . . .
H(46) H 0.0964 0.2596 -0.0588 0.0101 Uiso 1.00 calc . . .
H(47) H 0.0764 0.1974 -0.1490 0.0101 Uiso 1.00 calc . . .
H(48) H 0.1586 -0.0075 -0.1692 0.0101 Uiso 1.00 calc . . .
H(49) H 0.2562 0.0568 -0.1205 0.0101 Uiso 1.00 calc . . .
H(50) H 0.1640 0.0011 0.0082 0.0101 Uiso 1.00 calc . . .
H(51) H 0.4762 0.1155 -0.0338 0.0101 Uiso 1.00 calc . . .
H(52) H 0.3962 0.0504 -0.0077 0.0101 Uiso 1.00 calc . . .

loop_
_atom_site_aniso_label
_atom_site_aniso_U_11
_atom_site_aniso_U_22
_atom_site_aniso_U_33
_atom_site_aniso_U_12
_atom_site_aniso_U_13
_atom_site_aniso_U_23
Ni(1) 0.0099(2) 0.0107(2) 0.0115(2) 0.0046(1) 0.0041(1) 0.0047(1)
Ni(2) 0.0100(2) 0.0118(2) 0.0142(2) 0.0046(2) 0.0053(1) 0.0065(2)
V(1) 0.0104(3) 0.0144(3) 0.0129(2) 0.0058(2) 0.0029(2) 0.0044(2)
V(2) 0.0114(3) 0.0136(3) 0.0116(2) 0.0068(2) 0.0037(2) 0.0041(2)
V(3) 0.0095(2) 0.0099(2) 0.0129(2) 0.0041(2) 0.0031(2) 0.0042(2)
V(4) 0.0085(2) 0.0125(3) 0.0142(2) 0.0044(2) 0.0037(2) 0.0047(2)
V(5) 0.0124(3) 0.0142(3) 0.0122(2) 0.0071(2) 0.0054(2) 0.0067(2)
P(1) 0.0161(4) 0.0132(4) 0.0164(4) 0.0050(3) 0.0016(3) 0.0044(3)
P(2) 0.0299(5) 0.0168(4) 0.0143(4) 0.0101(4) 0.0066(3) 0.0068(3)
O(1) 0.021(1) 0.017(1) 0.0138(10) 0.0087(9) 0.0044(9) 0.0052(9)
O(2) 0.015(1) 0.021(1) 0.018(1) 0.0062(9) 0.0013(9) 0.0049(9)
O(3) 0.012(1) 0.015(1) 0.0149(10) 0.0045(9) 0.0026(8) 0.0047(8)
O(4) 0.014(1) 0.019(1) 0.0137(10) 0.0074(9) 0.0011(8) 0.0014(9)
O(5) 0.014(1) 0.016(1) 0.0141(10) 0.0071(9) 0.0064(8) 0.0055(8)
O(6) 0.017(1) 0.024(1) 0.016(1) 0.0120(10) 0.0068(9) 0.0062(9)
O(7) 0.021(1) 0.014(1) 0.016(1) 0.0087(9) 0.0056(9) 0.0059(9)
O(8) 0.013(1) 0.012(1) 0.0142(10) 0.0050(8) 0.0045(8) 0.0066(8)
O(9) 0.015(1) 0.014(1) 0.018(1) 0.0041(9) 0.0032(8) 0.0074(9)
O(10) 0.010(1) 0.016(1) 0.021(1) 0.0043(9) 0.0015(8) 0.0032(9)
O(11) 0.016(1) 0.019(1) 0.020(1) 0.0060(9) 0.0054(9) 0.0089(9)
O(12) 0.011(1) 0.021(1) 0.021(1) 0.0078(9) 0.0048(8) 0.0078(9)
O(13) 0.017(1) 0.022(1) 0.016(1) 0.0108(10) 0.0054(8) 0.0062(9)
O(14) 0.013(1) 0.014(1) 0.0140(10) 0.0059(8) 0.0047(8) 0.0066(8)
O(15) 0.020(1) 0.021(1) 0.018(1) 0.0080(10) 0.0065(9) 0.0110(9)
O(16) 0.0093(10) 0.0116(10) 0.0125(9) 0.0050(8) 0.0031(7) 0.0048(8)
O(17) 0.013(1) 0.019(1) 0.018(1) 0.0035(9) 0.0046(8) 0.0071(9)
O(18) 0.013(1) 0.018(1) 0.019(1) 0.0041(9) 0.0063(8) 0.0086(9)
O(19) 0.020(1) 0.018(1) 0.020(1) 0.0061(9) 0.0084(9) 0.0101(9)
O(20) 0.010(1) 0.020(1) 0.028(1) 0.0058(9) 0.0083(9) 0.0125(10)
N(1) 0.137(6) 0.148(6) 0.126(5) 0.107(5) 0.088(5) 0.100(5)
C(1) 0.018(2) 0.015(2) 0.031(2) 0.006(1) 0.003(1) 0.009(1)
C(2) 0.027(2) 0.023(2) 0.030(2) 0.005(2) -0.003(1) 0.009(1)
C(3) 0.023(2) 0.035(2) 0.059(3) 0.005(2) -0.013(2) 0.019(2)
C(4) 0.020(2) 0.024(2) 0.073(3) 0.008(2) 0.012(2) 0.018(2)
C(5) 0.028(2) 0.024(2) 0.051(2) 0.012(2) 0.018(2) 0.014(2)
C(6) 0.022(2) 0.024(2) 0.031(2) 0.012(1) 0.007(1) 0.010(1)
C(7) 0.024(2) 0.021(2) 0.022(2) 0.006(1) 0.006(1) 0.011(1)
C(8) 0.047(3) 0.021(2) 0.036(2) 0.003(2) 0.010(2) 0.014(2)
C(9) 0.062(3) 0.035(2) 0.067(3) 0.007(2) 0.024(3) 0.034(2)
C(10) 0.064(3) 0.056(3) 0.050(3) 0.022(3) 0.031(2) 0.039(2)
C(11) 0.071(3) 0.040(2) 0.023(2) 0.021(2) 0.019(2) 0.017(2)
C(12) 0.047(2) 0.023(2) 0.024(2) 0.010(2) 0.011(2) 0.013(2)
C(13) 0.018(2) 0.018(2) 0.015(1) 0.002(1) 0.000(1) 0.004(1)
C(14) 0.026(2) 0.022(2) 0.030(2) 0.007(2) 0.002(1) 0.001(1)
C(15) 0.036(2) 0.027(2) 0.028(2) 0.005(2) 0.002(2) -0.001(2)
C(16) 0.030(2) 0.029(2) 0.018(2) -0.003(2) -0.002(1) 0.002(1)
C(17) 0.019(2) 0.038(2) 0.027(2) 0.007(2) 0.000(1) 0.013(2)
C(18) 0.021(2) 0.024(2) 0.021(2) 0.007(1) 0.001(1) 0.008(1)
C(19) 0.015(2) 0.013(1) 0.013(1) 0.005(1) 0.002(1) 0.005(1)
C(20) 0.013(2) 0.022(2) 0.017(1) 0.008(1) 0.006(1) 0.007(1)
C(21) 0.013(2) 0.021(2) 0.023(2) 0.004(1) 0.006(1) 0.009(1)
C(22) 0.023(2) 0.013(1) 0.018(1) 0.006(1) 0.002(1) 0.005(1)
C(23) 0.017(2) 0.020(2) 0.017(1) 0.010(1) 0.004(1) 0.004(1)
C(24) 0.014(2) 0.021(2) 0.018(1) 0.005(1) 0.005(1) 0.009(1)
C(25) 0.021(2) 0.019(2) 0.014(1) 0.004(1) 0.002(1) 0.004(1)
C(26) 0.032(2) 0.048(2) 0.019(2) 0.017(2) 0.011(1) 0.017(2)
C(27) 0.023(2) 0.048(2) 0.030(2) 0.018(2) 0.008(2) 0.015(2)
C(28) 0.023(2) 0.025(2) 0.025(2) 0.008(1) -0.002(1) 0.008(1)
C(29) 0.027(2) 0.038(2) 0.030(2) 0.012(2) 0.008(1) 0.023(2)
C(30) 0.024(2) 0.040(2) 0.028(2) 0.015(2) 0.009(1) 0.021(2)
C(31) 0.041(2) 0.024(2) 0.023(2) 0.005(2) 0.002(2) 0.014(1)
C(32) 0.049(3) 0.039(2) 0.048(2) 0.008(2) 0.019(2) 0.025(2)
C(33) 0.054(3) 0.069(4) 0.058(3) 0.008(3) 0.019(2) 0.042(3)
C(34) 0.061(3) 0.035(3) 0.046(3) -0.014(2) -0.017(2) 0.029(2)
C(35) 0.045(3) 0.028(2) 0.087(4) -0.003(2) -0.017(3) 0.031(3)
C(36) 0.031(2) 0.021(2) 0.059(3) 0.002(2) -0.011(2) 0.013(2)
C(37) 0.025(2) 0.021(2) 0.013(1) 0.013(1) 0.003(1) 0.004(1)
C(38) 0.039(2) 0.025(2) 0.022(2) 0.022(2) 0.009(1) 0.013(1)
C(39) 0.056(3) 0.036(2) 0.020(2) 0.028(2) 0.002(2) 0.011(2)
C(40) 0.055(3) 0.028(2) 0.021(2) 0.018(2) -0.008(2) 0.001(2)
C(41) 0.040(2) 0.021(2) 0.031(2) 0.007(2) -0.001(2) 0.008(2)
C(42) 0.037(2) 0.024(2) 0.018(2) 0.010(2) 0.002(1) 0.009(1)
C(43) 0.053(3) 0.029(2) 0.020(2) 0.026(2) 0.017(2) 0.014(1)
C(44) 0.039(2) 0.043(2) 0.042(2) 0.024(2) 0.024(2) 0.027(2)
C(45) 0.058(3) 0.075(4) 0.071(3) 0.048(3) 0.044(3) 0.054(3)
C(46) 0.110(5) 0.099(4) 0.061(3) 0.086(4) 0.068(3) 0.063(3)
C(47) 0.124(5) 0.085(4) 0.027(2) 0.081(4) 0.036(3) 0.028(2)
C(48) 0.089(4) 0.064(3) 0.027(2) 0.055(3) 0.020(2) 0.019(2)
C(50) 0.059(4) 0.074(4) 0.103(5) 0.041(3) 0.045(3) 0.060(4)
C(51) 0.048(3) 0.101(5) 0.118(5) 0.029(3) 0.037(3) 0.085(4)

loop_
_atom_type_symbol
_atom_type_description
_atom_type_scat_dispersion_real
_atom_type_scat_dispersion_imag
_atom_type_scat_source
V V 0.300 0.529
;International Tables for Crystallography
(1992, Vol. C, Tables 4.2.6.8 and 6.1.1.4)
;
Ni Ni 0.339 1.112
;International Tables for Crystallography
(1992, Vol. C, Tables 4.2.6.8 and 6.1.1.4)
;
C C 0.003 0.002
;International Tables for Crystallography
(1992, Vol. C, Tables 4.2.6.8 and 6.1.1.4)
;
P P 0.102 0.094
;International Tables for Crystallography
(1992, Vol. C, Tables 4.2.6.8 and 6.1.1.4)
;
O O 0.011 0.006
;International Tables for Crystallography
(1992, Vol. C, Tables 4.2.6.8 and 6.1.1.4)
;
H H 0.000 0.000
;International Tables for Crystallography
(1992, Vol. C, Table 6.1.1.4)
;
N N 0.006 0.003
;International Tables for Crystallography
(1992, Vol. C, Tables 4.2.6.8 and 6.1.1.4)
;

loop_
_geom_angle_atom_site_label_1
_geom_angle_atom_site_label_2
_geom_angle_atom_site_label_3
_geom_angle
_geom_angle_site_symmetry_1
_geom_angle_site_symmetry_2
_geom_angle_site_symmetry_3
_geom_angle_publ_flag
? ? ? ? ? ? ? ?

loop_
_geom_bond_atom_site_label_1
_geom_bond_atom_site_label_2
_geom_bond_distance
_geom_bond_site_symmetry_1
_geom_bond_site_symmetry_2
_geom_bond_publ_flag
? ? ? ? ? ?

loop_
_geom_contact_atom_site_label_1
_geom_contact_atom_site_label_2
_geom_contact_distance
_geom_contact_site_symmetry_1
_geom_contact_site_symmetry_2
_geom_contact_publ_flag
? ? ? ? ? ?

loop_
_geom_torsion_atom_site_label_1
_geom_torsion_atom_site_label_2
_geom_torsion_atom_site_label_3
_geom_torsion_atom_site_label_4
_geom_torsion
_geom_torsion_site_symmetry_1
_geom_torsion_site_symmetry_2
_geom_torsion_site_symmetry_3
_geom_torsion_site_symmetry_4
_geom_torsion_publ_flag
? ? ? ? ? ? ? ? ? ?
